data_4035457
loop_
_publ_author_name
'Achary, Raghavendra'
'Jung, In-A'
'Lee, Hyeon-Kyu'

_publ_section_title
;
 Tandem Rh-Catalyzed Oxidative C-H Olefination and Cyclization of
 Enantiomerically Enriched Benzo-1,3-Sulfamidates: Stereoselective
 Synthesis of trans-1,3-Disubstituted Isoindolines.
;
_journal_issue 7
_journal_name_full 'The Journal of organic chemistry'
_journal_page_first 3864
_journal_page_last 3878
_journal_paper_doi 10.1021/acs.joc.8b00204
_journal_volume 83
_journal_year 2018
_chemical_absolute_configuration ad
_chemical_formula_sum 'C16 H13 N O5 S'
_chemical_formula_weight 331.33
_space_group_IT_number 19
_space_group_name_Hall 'P 2ac 2ab'
_space_group_name_H-M_alt 'P 21 21 21'
_symmetry_cell_setting orthorhombic
_symmetry_space_group_name_H-M 'P 21 21 21'
_atom_sites_solution_hydrogens geom
_atom_sites_solution_primary direct
_atom_sites_solution_secondary difmap
_audit_creation_method SHELXL-97
_cell_angle_alpha 90.00
_cell_angle_beta 90.00
_cell_angle_gamma 90.00
_cell_formula_units_Z 8
_cell_length_a 7.9088(4)
_cell_length_b 12.3678(6)
_cell_length_c 29.3373(15)
_cell_measurement_reflns_used 9887
_cell_measurement_temperature 100(1)
_cell_measurement_theta_max 28.51
_cell_measurement_theta_min 2.66
_cell_volume 2869.6(2)
_computing_cell_refinement 'Bruker SAINT'
_computing_data_collection 'Bruker APEX2'
_computing_data_reduction 'Bruker SAINT'
_computing_molecular_graphics 'Bruker SHELXTL'
_computing_publication_material 'Bruker SHELXTL'
_computing_structure_refinement 'SHELXL-97 (Sheldrick, 2008)'
_computing_structure_solution 'SHELXS-97 (Sheldrick, 2008)'
_diffrn_ambient_temperature 100(1)
_diffrn_measured_fraction_theta_full 0.998
_diffrn_measured_fraction_theta_max 0.998
_diffrn_measurement_device_type 'Bruker APEX-II CCD'
_diffrn_measurement_method '\f and \w scans'
_diffrn_radiation_monochromator graphite
_diffrn_radiation_source 'fine-focus sealed tube'
_diffrn_radiation_type MoK\a
_diffrn_radiation_wavelength 0.71073
_diffrn_reflns_av_R_equivalents 0.0405
_diffrn_reflns_av_sigmaI/netI 0.0298
_diffrn_reflns_limit_h_max 10
_diffrn_reflns_limit_h_min -10
_diffrn_reflns_limit_k_max 16
_diffrn_reflns_limit_k_min -16
_diffrn_reflns_limit_l_max 39
_diffrn_reflns_limit_l_min -39
_diffrn_reflns_number 56162
_diffrn_reflns_theta_full 28.57
_diffrn_reflns_theta_max 28.57
_diffrn_reflns_theta_min 1.39
_exptl_absorpt_coefficient_mu 0.253
_exptl_absorpt_correction_T_max 0.9850
_exptl_absorpt_correction_T_min 0.9235
_exptl_absorpt_correction_type multi-scan
_exptl_absorpt_process_details 'Bruker SADABS'
_exptl_crystal_colour silver
_exptl_crystal_density_diffrn 1.534
_exptl_crystal_density_meas ?
_exptl_crystal_density_method 'not measured'
_exptl_crystal_description block
_exptl_crystal_F_000 1376
_exptl_crystal_size_max 0.32
_exptl_crystal_size_mid 0.10
_exptl_crystal_size_min 0.06
_refine_diff_density_max 0.229
_refine_diff_density_min -0.376
_refine_diff_density_rms 0.048
_refine_ls_abs_structure_details 'Flack H D (1983), Acta Cryst. A39, 876-881'
_refine_ls_abs_structure_Flack 0.01(4)
_refine_ls_extinction_method none
_refine_ls_goodness_of_fit_ref 1.038
_refine_ls_hydrogen_treatment mixed
_refine_ls_matrix_type full
_refine_ls_number_parameters 416
_refine_ls_number_reflns 7302
_refine_ls_number_restraints 0
_refine_ls_restrained_S_all 1.038
_refine_ls_R_factor_all 0.0353
_refine_ls_R_factor_gt 0.0307
_refine_ls_shift/su_max 0.001
_refine_ls_shift/su_mean 0.000
_refine_ls_structure_factor_coef Fsqd
_refine_ls_weighting_details 'calc w=1/[\s^2^(Fo^2^)+(0.0348P)^2^+0.7194P] where P=(Fo^2^+2Fc^2^)/3'
_refine_ls_weighting_scheme calc
_refine_ls_wR_factor_gt 0.0693
_refine_ls_wR_factor_ref 0.0719
_reflns_number_gt 6718
_reflns_number_total 7302
_reflns_threshold_expression >2sigma(I)
_cod_data_source_file jo8b00204_si_004.cif
_cod_data_source_block 20160428lt_0m
_cod_depositor_comments
;
The following automatic conversions were performed:

data item '_symmetry_cell_setting' value 'Orthorhombic' was changed
to 'orthorhombic' in accordance with the
/home/data/users/saulius/crontab/automatic-downloads/current/ACS/lib/dictionaries/cif_core.dic
dictionary named 'cif_core.dic' version 2.4.2 last updated on
2011-04-26.

data item '_exptl_crystal_density_meas' value 'none' was changed to
'?' -- the value is perceived as not measured.

Automatic conversion script
Id: cif_fix_values 6909 2019-04-08 15:41:33Z antanas 

2020-08-12
Z value and formula fixed to values more according to usual
chemical conventions.                 miguel
;
_cod_original_formula_sum 'C32 H26 N2 O10 S2'
_cod_original_formula_weight 662.67
_cod_original_formula_units_Z 4
_cod_original_sg_symbol_H-M P2(1)2(1)2(1)
_cod_database_code 4035457

loop_
_symmetry_equiv_pos_as_xyz
'x, y, z'
'x+1/2, -y+1/2, -z'
'-x, y+1/2, -z+1/2'
'-x+1/2, -y, z+1/2'

loop_
_atom_site_label
_atom_site_type_symbol
_atom_site_fract_x
_atom_site_fract_y
_atom_site_fract_z
_atom_site_U_iso_or_equiv
_atom_site_adp_type
_atom_site_occupancy
_atom_site_symmetry_multiplicity
_atom_site_calc_flag
_atom_site_refinement_flags
S1 S 0.64575(5) -0.04393(3) -0.084869(13) 0.01636(8) Uani 1 1 d .
S11 S -0.10920(5) 0.16342(3) 0.199415(13) 0.01669(9) Uani 1 1 d .
O1 O 0.79534(15) -0.01919(10) -0.10982(4) 0.0217(3) Uani 1 1 d .
O2 O 0.55943(16) 0.03574(10) -0.05889(4) 0.0232(3) Uani 1 1 d .
O3 O 0.68910(15) -0.13620(9) -0.04892(4) 0.0174(2) Uani 1 1 d .
O4 O 0.08957(15) -0.09753(9) -0.03514(4) 0.0185(2) Uani 1 1 d .
O5 O 0.11338(16) 0.08169(9) -0.04470(4) 0.0212(3) Uani 1 1 d .
H5 H 0.0600 0.0835 -0.0200 0.032 Uiso 1 1 calc R
O11 O -0.17339(16) 0.14899(10) 0.24433(4) 0.0217(3) Uani 1 1 d .
O12 O 0.03815(15) 0.10838(10) 0.18456(4) 0.0225(3) Uani 1 1 d .
O13 O -0.06461(15) 0.28897(9) 0.19309(4) 0.0184(2) Uani 1 1 d .
O14 O -0.04547(16) 0.08904(9) 0.03443(4) 0.0209(3) Uani 1 1 d .
O15 O -0.07731(15) -0.08988(9) 0.04248(4) 0.0187(2) Uani 1 1 d .
H15 H -0.0311 -0.0910 0.0167 0.028 Uiso 1 1 calc R
N1 N 0.51620(16) -0.10202(11) -0.11975(4) 0.0138(3) Uani 1 1 d .
N11 N -0.26296(17) 0.14466(11) 0.16417(4) 0.0146(3) Uani 1 1 d .
C1 C 0.7391(2) -0.23752(12) -0.06727(6) 0.0156(3) Uani 1 1 d .
C2 C 0.8329(2) -0.30167(13) -0.03842(6) 0.0194(3) Uani 1 1 d .
H2B H 0.8663 -0.2755 -0.0093 0.023 Uiso 1 1 calc R
C3 C 0.8777(2) -0.40404(14) -0.05213(6) 0.0223(4) Uani 1 1 d .
H3A H 0.9417 -0.4492 -0.0324 0.027 Uiso 1 1 calc R
C4 C 0.8294(2) -0.44146(13) -0.09491(6) 0.0200(3) Uani 1 1 d .
H4A H 0.8594 -0.5124 -0.1043 0.024 Uiso 1 1 calc R
C5 C 0.7374(2) -0.37503(13) -0.12370(6) 0.0171(3) Uani 1 1 d .
H5A H 0.7056 -0.4012 -0.1529 0.020 Uiso 1 1 calc R
C6 C 0.69014(19) -0.27043(13) -0.11088(5) 0.0140(3) Uani 1 1 d .
C7 C 0.5921(2) -0.19784(12) -0.14346(5) 0.0134(3) Uani 1 1 d .
H7A H 0.6664 -0.1738 -0.1691 0.016 Uiso 1 1 calc R
C8 C 0.4341(2) -0.25079(12) -0.16171(5) 0.0139(3) Uani 1 1 d .
C9 C 0.4186(2) -0.32547(13) -0.19679(5) 0.0170(3) Uani 1 1 d .
H9A H 0.5153 -0.3497 -0.2130 0.020 Uiso 1 1 calc R
C10 C 0.2588(2) -0.36388(14) -0.20760(6) 0.0203(4) Uani 1 1 d .
H10A H 0.2457 -0.4147 -0.2316 0.024 Uiso 1 1 calc R
C11 C 0.1172(2) -0.32857(14) -0.18355(6) 0.0212(3) Uani 1 1 d .
H11B H 0.0087 -0.3562 -0.1912 0.025 Uiso 1 1 calc R
C12 C 0.1329(2) -0.25312(14) -0.14841(6) 0.0187(3) Uani 1 1 d .
H12B H 0.0366 -0.2287 -0.1320 0.022 Uiso 1 1 calc R
C13 C 0.2932(2) -0.21473(13) -0.13804(5) 0.0149(3) Uani 1 1 d .
C14 C 0.34215(19) -0.13024(12) -0.10330(5) 0.0138(3) Uani 1 1 d .
H14A H 0.3491 -0.1639 -0.0724 0.017 Uiso 1 1 calc R
C15 C 0.2278(2) -0.02983(14) -0.10152(5) 0.0170(3) Uani 1 1 d .
H15A H 0.2975 0.0355 -0.1067 0.020 Uiso 1 1 calc R
H15B H 0.1435 -0.0342 -0.1264 0.020 Uiso 1 1 calc R
C16 C 0.13715(19) -0.01889(12) -0.05688(5) 0.0142(3) Uani 1 1 d .
C21 C -0.2043(2) 0.35973(13) 0.19975(5) 0.0171(3) Uani 1 1 d .
C22 C -0.1642(2) 0.46168(13) 0.21595(5) 0.0188(3) Uani 1 1 d .
H22A H -0.0500 0.4811 0.2218 0.023 Uiso 1 1 calc R
C23 C -0.2941(2) 0.53499(14) 0.22345(5) 0.0207(3) Uani 1 1 d .
H23A H -0.2694 0.6052 0.2348 0.025 Uiso 1 1 calc R
C24 C -0.4601(2) 0.50579(14) 0.21439(6) 0.0209(4) Uani 1 1 d .
H24A H -0.5490 0.5560 0.2195 0.025 Uiso 1 1 calc R
C25 C -0.4963(2) 0.40306(13) 0.19782(5) 0.0189(3) Uani 1 1 d .
H25A H -0.6104 0.3840 0.1917 0.023 Uiso 1 1 calc R
C26 C -0.3689(2) 0.32732(13) 0.18992(5) 0.0154(3) Uani 1 1 d .
C27 C -0.4142(2) 0.21455(13) 0.17260(5) 0.0152(3) Uani 1 1 d .
H27A H -0.4907 0.1783 0.1950 0.018 Uiso 1 1 calc R
C28 C -0.4961(2) 0.21393(12) 0.12585(5) 0.0150(3) Uani 1 1 d .
C29 C -0.6590(2) 0.24541(13) 0.11416(6) 0.0192(3) Uani 1 1 d .
H29A H -0.7347 0.2724 0.1366 0.023 Uiso 1 1 calc R
C30 C -0.7088(2) 0.23653(13) 0.06890(6) 0.0204(3) Uani 1 1 d .
H30A H -0.8197 0.2578 0.0603 0.024 Uiso 1 1 calc R
C31 C -0.5985(2) 0.19706(13) 0.03622(6) 0.0188(3) Uani 1 1 d .
H31A H -0.6343 0.1919 0.0054 0.023 Uiso 1 1 calc R
C32 C -0.4360(2) 0.16491(13) 0.04804(5) 0.0162(3) Uani 1 1 d .
H32A H -0.3606 0.1378 0.0256 0.019 Uiso 1 1 calc R
C33 C -0.3860(2) 0.17316(12) 0.09336(5) 0.0145(3) Uani 1 1 d .
C34 C -0.2211(2) 0.13642(13) 0.11421(5) 0.0144(3) Uani 1 1 d .
H34A H -0.1274 0.1871 0.1060 0.017 Uiso 1 1 calc R
C35 C -0.1733(2) 0.01992(13) 0.10263(5) 0.0162(3) Uani 1 1 d .
H35A H -0.0937 -0.0076 0.1259 0.019 Uiso 1 1 calc R
H35B H -0.2761 -0.0257 0.1036 0.019 Uiso 1 1 calc R
C36 C -0.0929(2) 0.01057(13) 0.05624(5) 0.0161(3) Uani 1 1 d .

loop_
_atom_site_aniso_label
_atom_site_aniso_U_11
_atom_site_aniso_U_22
_atom_site_aniso_U_33
_atom_site_aniso_U_23
_atom_site_aniso_U_13
_atom_site_aniso_U_12
S1 0.01845(18) 0.01290(17) 0.01773(18) -0.00151(15) -0.00150(15) -0.00089(15)
S11 0.02014(19) 0.01627(18) 0.01364(17) 0.00042(15) -0.00288(15) 0.00084(16)
O1 0.0197(6) 0.0201(6) 0.0253(6) 0.0013(5) -0.0011(5) -0.0061(5)
O2 0.0284(6) 0.0162(6) 0.0249(6) -0.0065(5) -0.0033(5) 0.0040(5)
O3 0.0223(6) 0.0146(5) 0.0154(5) -0.0020(4) -0.0016(5) 0.0012(5)
O4 0.0211(6) 0.0160(5) 0.0183(5) -0.0005(5) 0.0054(5) 0.0001(5)
O5 0.0268(6) 0.0159(5) 0.0209(6) -0.0026(5) 0.0072(5) 0.0021(5)
O11 0.0297(7) 0.0219(6) 0.0136(5) 0.0015(5) -0.0015(5) -0.0024(5)
O12 0.0206(6) 0.0227(6) 0.0241(6) -0.0019(5) -0.0038(5) 0.0051(5)
O13 0.0185(6) 0.0165(5) 0.0202(6) 0.0002(5) -0.0002(5) 0.0001(5)
O14 0.0263(6) 0.0168(6) 0.0195(6) -0.0009(5) 0.0068(5) 0.0017(5)
O15 0.0247(6) 0.0157(5) 0.0158(5) -0.0024(5) 0.0047(5) 0.0011(5)
N1 0.0132(6) 0.0137(6) 0.0146(6) -0.0018(5) 0.0014(5) -0.0004(5)
N11 0.0179(6) 0.0160(7) 0.0098(6) -0.0016(5) -0.0005(5) 0.0012(5)
C1 0.0173(7) 0.0123(7) 0.0172(8) -0.0008(6) 0.0017(6) -0.0010(6)
C2 0.0198(8) 0.0192(8) 0.0193(8) 0.0020(6) -0.0042(7) -0.0028(7)
C3 0.0191(8) 0.0201(8) 0.0275(9) 0.0056(7) -0.0032(7) 0.0004(7)
C4 0.0166(7) 0.0145(8) 0.0288(9) 0.0004(7) 0.0007(7) 0.0014(6)
C5 0.0141(7) 0.0180(8) 0.0192(8) -0.0022(6) 0.0012(6) -0.0019(6)
C6 0.0106(7) 0.0146(7) 0.0166(7) 0.0008(6) 0.0009(6) -0.0002(6)
C7 0.0140(7) 0.0135(7) 0.0128(7) -0.0007(6) 0.0019(6) 0.0007(6)
C8 0.0153(7) 0.0138(7) 0.0127(7) 0.0027(6) -0.0011(6) 0.0006(6)
C9 0.0189(8) 0.0183(8) 0.0138(7) 0.0000(6) 0.0002(6) 0.0009(7)
C10 0.0262(9) 0.0176(8) 0.0169(8) -0.0011(6) -0.0044(7) -0.0031(7)
C11 0.0174(8) 0.0229(8) 0.0234(8) 0.0029(7) -0.0030(7) -0.0052(7)
C12 0.0140(7) 0.0225(8) 0.0197(8) 0.0035(6) 0.0014(7) -0.0004(7)
C13 0.0168(7) 0.0150(7) 0.0130(7) 0.0029(6) 0.0001(6) 0.0012(6)
C14 0.0129(7) 0.0158(7) 0.0125(7) 0.0005(6) 0.0028(6) 0.0023(6)
C15 0.0187(7) 0.0180(8) 0.0144(7) 0.0017(6) 0.0016(6) 0.0063(7)
C16 0.0123(7) 0.0163(7) 0.0140(7) -0.0012(6) -0.0015(6) 0.0015(6)
C21 0.0211(8) 0.0182(8) 0.0118(7) 0.0011(6) -0.0011(6) 0.0008(6)
C22 0.0260(8) 0.0180(8) 0.0124(7) 0.0012(6) -0.0040(6) -0.0046(7)
C23 0.0329(9) 0.0168(8) 0.0125(7) -0.0006(6) -0.0023(7) -0.0016(8)
C24 0.0273(9) 0.0197(8) 0.0157(8) -0.0024(7) 0.0045(7) 0.0022(7)
C25 0.0213(8) 0.0200(8) 0.0155(7) -0.0017(7) 0.0040(7) 0.0004(7)
C26 0.0206(8) 0.0153(7) 0.0102(7) -0.0001(6) 0.0026(6) -0.0015(7)
C27 0.0151(8) 0.0150(7) 0.0153(7) -0.0005(6) 0.0028(6) -0.0003(6)
C28 0.0179(8) 0.0109(7) 0.0161(7) -0.0012(6) -0.0005(6) -0.0022(6)
C29 0.0168(8) 0.0146(8) 0.0261(9) -0.0041(6) 0.0008(7) -0.0006(7)
C30 0.0173(8) 0.0140(8) 0.0300(9) -0.0010(7) -0.0075(7) 0.0008(6)
C31 0.0230(8) 0.0144(8) 0.0191(8) 0.0005(6) -0.0062(7) -0.0023(7)
C32 0.0199(8) 0.0124(7) 0.0164(7) 0.0005(6) 0.0002(6) -0.0028(7)
C33 0.0151(7) 0.0104(7) 0.0179(7) 0.0016(6) 0.0002(6) -0.0011(6)
C34 0.0177(7) 0.0156(8) 0.0100(7) 0.0002(6) 0.0005(6) -0.0002(6)
C35 0.0189(8) 0.0157(8) 0.0141(7) -0.0001(6) 0.0004(6) 0.0032(6)
C36 0.0153(7) 0.0176(8) 0.0154(7) -0.0015(6) -0.0017(6) 0.0031(6)

loop_
_atom_type_symbol
_atom_type_description
_atom_type_scat_dispersion_real
_atom_type_scat_dispersion_imag
_atom_type_scat_source
C C 0.0033 0.0016 'International Tables Vol C Tables 4.2.6.8 and 6.1.1.4'
H H 0.0000 0.0000 'International Tables Vol C Tables 4.2.6.8 and 6.1.1.4'
N N 0.0061 0.0033 'International Tables Vol C Tables 4.2.6.8 and 6.1.1.4'
O O 0.0106 0.0060 'International Tables Vol C Tables 4.2.6.8 and 6.1.1.4'
S S 0.1246 0.1234 'International Tables Vol C Tables 4.2.6.8 and 6.1.1.4'

loop_
_geom_angle_atom_site_label_1
_geom_angle_atom_site_label_2
_geom_angle_atom_site_label_3
_geom_angle
O2 S1 O1 121.73(8)
O2 S1 O3 104.21(7)
O1 S1 O3 108.41(7)
O2 S1 N1 110.08(7)
O1 S1 N1 107.25(7)
O3 S1 N1 103.73(6)
O12 S11 O11 121.15(7)
O12 S11 O13 104.40(7)
O11 S11 O13 107.88(7)
O12 S11 N11 110.70(7)
O11 S11 N11 107.85(7)
O13 S11 N11 103.36(7)
C1 O3 S1 116.21(10)
C16 O5 H5 109.5
C21 O13 S11 114.14(10)
C36 O15 H15 109.5
C7 N1 C14 109.44(12)
C7 N1 S1 113.02(10)
C14 N1 S1 118.77(10)
C27 N11 C34 112.05(12)
C27 N11 S11 114.43(10)
C34 N11 S11 117.90(11)
C2 C1 C6 122.97(15)
C2 C1 O3 115.18(14)
C6 C1 O3 121.81(14)
C3 C2 C1 119.32(16)
C3 C2 H2B 120.3
C1 C2 H2B 120.3
C2 C3 C4 119.95(16)
C2 C3 H3A 120.0
C4 C3 H3A 120.0
C5 C4 C3 119.82(16)
C5 C4 H4A 120.1
C3 C4 H4A 120.1
C4 C5 C6 121.70(15)
C4 C5 H5A 119.2
C6 C5 H5A 119.2
C1 C6 C5 116.21(14)
C1 C6 C7 122.94(14)
C5 C6 C7 120.84(14)
N1 C7 C8 100.13(12)
N1 C7 C6 112.24(12)
C8 C7 C6 112.84(13)
N1 C7 H7A 110.4
C8 C7 H7A 110.4
C6 C7 H7A 110.4
C13 C8 C9 120.93(15)
C13 C8 C7 110.40(13)
C9 C8 C7 128.68(14)
C10 C9 C8 118.56(15)
C10 C9 H9A 120.7
C8 C9 H9A 120.7
C9 C10 C11 120.59(15)
C9 C10 H10A 119.7
C11 C10 H10A 119.7
C10 C11 C12 120.77(16)
C10 C11 H11B 119.6
C12 C11 H11B 119.6
C13 C12 C11 118.19(15)
C13 C12 H12B 120.9
C11 C12 H12B 120.9
C8 C13 C12 120.96(15)
C8 C13 C14 110.74(14)
C12 C13 C14 128.26(15)
N1 C14 C13 100.32(12)
N1 C14 C15 111.27(13)
C13 C14 C15 115.53(13)
N1 C14 H14A 109.8
C13 C14 H14A 109.8
C15 C14 H14A 109.8
C16 C15 C14 112.57(13)
C16 C15 H15A 109.1
C14 C15 H15A 109.1
C16 C15 H15B 109.1
C14 C15 H15B 109.1
H15A C15 H15B 107.8
O4 C16 O5 124.75(14)
O4 C16 C15 122.08(14)
O5 C16 C15 113.16(13)
C22 C21 C26 123.21(15)
C22 C21 O13 115.42(15)
C26 C21 O13 121.37(14)
C21 C22 C23 118.67(16)
C21 C22 H22A 120.7
C23 C22 H22A 120.7
C24 C23 C22 120.01(16)
C24 C23 H23A 120.0
C22 C23 H23A 120.0
C23 C24 C25 120.00(16)
C23 C24 H24A 120.0
C25 C24 H24A 120.0
C24 C25 C26 121.53(16)
C24 C25 H25A 119.2
C26 C25 H25A 119.2
C21 C26 C25 116.58(15)
C21 C26 C27 123.45(14)
C25 C26 C27 119.95(15)
N11 C27 C28 100.92(12)
N11 C27 C26 113.29(13)
C28 C27 C26 113.93(13)
N11 C27 H27A 109.5
C28 C27 H27A 109.5
C26 C27 H27A 109.5
C33 C28 C29 121.00(15)
C33 C28 C27 110.78(14)
C29 C28 C27 128.20(15)
C28 C29 C30 118.48(16)
C28 C29 H29A 120.8
C30 C29 H29A 120.8
C31 C30 C29 120.71(16)
C31 C30 H30A 119.6
C29 C30 H30A 119.6
C30 C31 C32 120.72(15)
C30 C31 H31A 119.6
C32 C31 H31A 119.6
C31 C32 C33 118.76(15)
C31 C32 H32A 120.6
C33 C32 H32A 120.6
C28 C33 C32 120.32(15)
C28 C33 C34 111.93(13)
C32 C33 C34 127.66(14)
N11 C34 C33 100.62(12)
N11 C34 C35 109.55(12)
C33 C34 C35 114.04(13)
N11 C34 H34A 110.7
C33 C34 H34A 110.7
C35 C34 H34A 110.7
C36 C35 C34 112.19(13)
C36 C35 H35A 109.2
C34 C35 H35A 109.2
C36 C35 H35B 109.2
C34 C35 H35B 109.2
H35A C35 H35B 107.9
O14 C36 O15 124.22(14)
O14 C36 C35 122.81(14)
O15 C36 C35 112.97(13)

loop_
_geom_bond_atom_site_label_1
_geom_bond_atom_site_label_2
_geom_bond_distance
S1 O2 1.4205(12)
S1 O1 1.4245(12)
S1 O3 1.5912(12)
S1 N1 1.6165(13)
S11 O12 1.4182(12)
S11 O11 1.4233(12)
S11 O13 1.6030(12)
S11 N11 1.6130(13)
O3 C1 1.4199(18)
O4 C16 1.2223(19)
O5 C16 1.3079(18)
O5 H5 0.8400
O13 C21 1.423(2)
O14 C36 1.2215(19)
O15 C36 1.3121(19)
O15 H15 0.8400
N1 C7 1.4996(19)
N1 C14 1.4999(19)
N11 C27 1.496(2)
N11 C34 1.5061(19)
C1 C2 1.377(2)
C1 C6 1.397(2)
C2 C3 1.375(2)
C2 H2B 0.9500
C3 C4 1.391(2)
C3 H3A 0.9500
C4 C5 1.385(2)
C4 H4A 0.9500
C5 C6 1.398(2)
C5 H5A 0.9500
C6 C7 1.523(2)
C7 C8 1.509(2)
C7 H7A 1.0000
C8 C13 1.387(2)
C8 C9 1.388(2)
C9 C10 1.387(2)
C9 H9A 0.9500
C10 C11 1.394(2)
C10 H10A 0.9500
C11 C12 1.396(2)
C11 H11B 0.9500
C12 C13 1.387(2)
C12 H12B 0.9500
C13 C14 1.510(2)
C14 C15 1.537(2)
C14 H14A 1.0000
C15 C16 1.499(2)
C15 H15A 0.9900
C15 H15B 0.9900
C21 C22 1.384(2)
C21 C26 1.392(2)
C22 C23 1.388(2)
C22 H22A 0.9500
C23 C24 1.387(3)
C23 H23A 0.9500
C24 C25 1.390(2)
C24 H24A 0.9500
C25 C26 1.395(2)
C25 H25A 0.9500
C26 C27 1.527(2)
C27 C28 1.517(2)
C27 H27A 1.0000
C28 C33 1.387(2)
C28 C29 1.389(2)
C29 C30 1.389(2)
C29 H29A 0.9500
C30 C31 1.385(2)
C30 H30A 0.9500
C31 C32 1.389(2)
C31 H31A 0.9500
C32 C33 1.391(2)
C32 H32A 0.9500
C33 C34 1.510(2)
C34 C35 1.528(2)
C34 H34A 1.0000
C35 C36 1.507(2)
C35 H35A 0.9900
C35 H35B 0.9900

loop_
_geom_hbond_atom_site_label_D
_geom_hbond_atom_site_label_H
_geom_hbond_atom_site_label_A
_geom_hbond_distance_DH
_geom_hbond_distance_HA
_geom_hbond_distance_DA
_geom_hbond_angle_DHA
O5 H5 O14 0.84 1.80 2.6411(16) 177.4
O15 H15 O4 0.84 1.80 2.6338(16) 173.4

loop_
_geom_torsion_atom_site_label_1
_geom_torsion_atom_site_label_2
_geom_torsion_atom_site_label_3
_geom_torsion_atom_site_label_4
_geom_torsion
O2 S1 O3 C1 165.22(11)
O1 S1 O3 C1 -63.79(12)
N1 S1 O3 C1 49.98(12)
O12 S11 O13 C21 171.31(10)
O11 S11 O13 C21 -58.60(12)
N11 S11 O13 C21 55.46(11)
O2 S1 N1 C7 -171.63(10)
O1 S1 N1 C7 53.96(12)
O3 S1 N1 C7 -60.63(11)
O2 S1 N1 C14 -41.39(13)
O1 S1 N1 C14 -175.80(11)
O3 S1 N1 C14 69.60(12)
O12 S11 N11 C27 -169.98(10)
O11 S11 N11 C27 55.38(12)
O13 S11 N11 C27 -58.70(12)
O12 S11 N11 C34 -34.97(14)
O11 S11 N11 C34 -169.61(11)
O13 S11 N11 C34 76.31(12)
S1 O3 C1 C2 157.25(12)
S1 O3 C1 C6 -25.13(19)
C6 C1 C2 C3 -1.8(3)
O3 C1 C2 C3 175.83(15)
C1 C2 C3 C4 0.5(3)
C2 C3 C4 C5 0.6(3)
C3 C4 C5 C6 -0.4(2)
C2 C1 C6 C5 1.9(2)
O3 C1 C6 C5 -175.56(14)
C2 C1 C6 C7 -177.61(15)
O3 C1 C6 C7 5.0(2)
C4 C5 C6 C1 -0.8(2)
C4 C5 C6 C7 178.71(15)
C14 N1 C7 C8 29.81(14)
S1 N1 C7 C8 164.61(10)
C14 N1 C7 C6 -90.13(15)
S1 N1 C7 C6 44.67(15)
C1 C6 C7 N1 -15.1(2)
C5 C6 C7 N1 165.39(13)
C1 C6 C7 C8 -127.38(16)
C5 C6 C7 C8 53.15(19)
N1 C7 C8 C13 -19.56(16)
C6 C7 C8 C13 99.94(15)
N1 C7 C8 C9 160.46(15)
C6 C7 C8 C9 -80.0(2)
C13 C8 C9 C10 -0.3(2)
C7 C8 C9 C10 179.66(15)
C8 C9 C10 C11 -0.3(2)
C9 C10 C11 C12 0.6(3)
C10 C11 C12 C13 -0.2(2)
C9 C8 C13 C12 0.7(2)
C7 C8 C13 C12 -179.27(15)
C9 C8 C13 C14 -177.24(14)
C7 C8 C13 C14 2.78(17)
C11 C12 C13 C8 -0.4(2)
C11 C12 C13 C14 177.13(15)
C7 N1 C14 C13 -28.30(14)
S1 N1 C14 C13 -160.14(10)
C7 N1 C14 C15 -151.06(12)
S1 N1 C14 C15 77.11(14)
C8 C13 C14 N1 15.31(16)
C12 C13 C14 N1 -162.45(16)
C8 C13 C14 C15 135.02(14)
C12 C13 C14 C15 -42.7(2)
N1 C14 C15 C16 -130.59(14)
C13 C14 C15 C16 115.89(15)
C14 C15 C16 O4 -34.1(2)
C14 C15 C16 O5 146.91(14)
S11 O13 C21 C22 150.51(12)
S11 O13 C21 C26 -30.20(18)
C26 C21 C22 C23 1.0(2)
O13 C21 C22 C23 -179.74(14)
C21 C22 C23 C24 -0.5(2)
C22 C23 C24 C25 0.0(2)
C23 C24 C25 C26 0.0(2)
C22 C21 C26 C25 -0.9(2)
O13 C21 C26 C25 179.85(13)
C22 C21 C26 C27 -179.23(14)
O13 C21 C26 C27 1.5(2)
C24 C25 C26 C21 0.4(2)
C24 C25 C26 C27 178.78(15)
C34 N11 C27 C28 19.59(16)
S11 N11 C27 C28 157.20(10)
C34 N11 C27 C26 -102.60(14)
S11 N11 C27 C26 35.01(16)
C21 C26 C27 N11 -4.0(2)
C25 C26 C27 N11 177.77(13)
C21 C26 C27 C28 -118.58(17)
C25 C26 C27 C28 63.15(19)
N11 C27 C28 C33 -13.34(16)
C26 C27 C28 C33 108.40(16)
N11 C27 C28 C29 165.03(15)
C26 C27 C28 C29 -73.2(2)
C33 C28 C29 C30 -0.9(2)
C27 C28 C29 C30 -179.07(15)
C28 C29 C30 C31 0.1(2)
C29 C30 C31 C32 0.4(2)
C30 C31 C32 C33 -0.1(2)
C29 C28 C33 C32 1.2(2)
C27 C28 C33 C32 179.69(13)
C29 C28 C33 C34 -175.67(14)
C27 C28 C33 C34 2.83(18)
C31 C32 C33 C28 -0.7(2)
C31 C32 C33 C34 175.61(15)
C27 N11 C34 C33 -18.04(15)
S11 N11 C34 C33 -154.05(10)
C27 N11 C34 C35 -138.45(13)
S11 N11 C34 C35 85.54(14)
C28 C33 C34 N11 8.95(16)
C32 C33 C34 N11 -167.62(15)
C28 C33 C34 C35 126.10(14)
C32 C33 C34 C35 -50.5(2)
N11 C34 C35 C36 -167.12(13)
C33 C34 C35 C36 81.02(16)
C34 C35 C36 O14 11.9(2)
C34 C35 C36 O15 -169.12(13)
